data_7046419
loop_
_publ_author_name
'Xiao, Zhao-Xin'
'Miao, Hao'
'Shao, Dong'
'Wei, Hai-Yan'
'Zhang, Yi-Quan'
'Wang, Xin-Yi'

_publ_section_title
;
 A family of lanthanide compounds with reduced nitronyl nitroxide
 diradical: syntheses, structures and magnetic properties.
;
_journal_issue 24
_journal_name_full 'Dalton transactions (Cambridge, England : 2003)'
_journal_page_first 7925
_journal_page_last 7933
_journal_paper_doi 10.1039/c8dt01112e
_journal_volume 47
_journal_year 2018
_chemical_formula_sum 'C20 H30 N6 O4'
_chemical_formula_weight 418.50
_space_group_crystal_system monoclinic
_space_group_IT_number 14
_space_group_name_Hall '-P 2yn'
_space_group_name_H-M_alt 'P 1 21/n 1'
_symmetry_space_group_name_Hall '-P 2yn'
_symmetry_space_group_name_H-M 'P 1 21/n 1'
_atom_sites_solution_hydrogens geom
_audit_creation_method SHELXL-2014/7
_audit_update_record
;
2018-03-22 deposited with the CCDC.
2018-05-21 downloaded from the CCDC.
;
_cell_angle_alpha 90
_cell_angle_beta 97.260(10)
_cell_angle_gamma 90
_cell_formula_units_Z 2
_cell_length_a 6.659(4)
_cell_length_b 14.937(9)
_cell_length_c 10.868(6)
_cell_measurement_reflns_used 2912
_cell_measurement_temperature 296(2)
_cell_measurement_theta_max 27.63
_cell_measurement_theta_min 2.33
_cell_volume 1072.3(11)
_computing_cell_refinement 'Bruker SAINT'
_computing_data_collection 'Bruker APEX2'
_computing_data_reduction 'Bruker SAINT'
_computing_molecular_graphics 'Bruker SHELXTL'
_computing_publication_material 'Bruker SHELXTL'
_computing_structure_refinement 'SHELXL-2014/7 (Sheldrick, 2014)'
_computing_structure_solution 'SHELXS-97 (Sheldrick 2008)'
_diffrn_ambient_temperature 296(2)
_diffrn_measured_fraction_theta_full 0.999
_diffrn_measured_fraction_theta_max 0.993
_diffrn_measurement_device_type 'Bruker APEX-II CCD'
_diffrn_measurement_method '\f and \w scans'
_diffrn_radiation_type MoK\a
_diffrn_radiation_wavelength 0.71073
_diffrn_reflns_av_R_equivalents 0.0235
_diffrn_reflns_av_unetI/netI 0.0298
_diffrn_reflns_Laue_measured_fraction_full 0.999
_diffrn_reflns_Laue_measured_fraction_max 0.993
_diffrn_reflns_limit_h_max 8
_diffrn_reflns_limit_h_min -8
_diffrn_reflns_limit_k_max 14
_diffrn_reflns_limit_k_min -19
_diffrn_reflns_limit_l_max 14
_diffrn_reflns_limit_l_min -14
_diffrn_reflns_number 7173
_diffrn_reflns_point_group_measured_fraction_full 0.999
_diffrn_reflns_point_group_measured_fraction_max 0.993
_diffrn_reflns_theta_full 25.242
_diffrn_reflns_theta_max 27.626
_diffrn_reflns_theta_min 2.330
_exptl_absorpt_coefficient_mu 0.093
_exptl_absorpt_correction_T_max 0.7456
_exptl_absorpt_correction_T_min 0.6701
_exptl_absorpt_correction_type multi-scan
_exptl_absorpt_process_details 'SADABS: Bruker, 2000'
_exptl_crystal_colour purple
_exptl_crystal_density_diffrn 1.296
_exptl_crystal_description block
_exptl_crystal_F_000 448
_exptl_crystal_size_max 0.280
_exptl_crystal_size_mid 0.230
_exptl_crystal_size_min 0.230
_refine_diff_density_max 0.815
_refine_diff_density_min -0.662
_refine_diff_density_rms 0.074
_refine_ls_extinction_method none
_refine_ls_goodness_of_fit_ref 1.072
_refine_ls_hydrogen_treatment constr
_refine_ls_matrix_type full
_refine_ls_number_parameters 141
_refine_ls_number_reflns 2473
_refine_ls_number_restraints 6
_refine_ls_restrained_S_all 1.072
_refine_ls_R_factor_all 0.0780
_refine_ls_R_factor_gt 0.0680
_refine_ls_shift/su_max 0.000
_refine_ls_shift/su_mean 0.000
_refine_ls_structure_factor_coef Fsqd
_refine_ls_weighting_details 'w=1/[\s^2^(Fo^2^)+(0.0983P)^2^+1.2812P] where P=(Fo^2^+2Fc^2^)/3'
_refine_ls_weighting_scheme calc
_refine_ls_wR_factor_gt 0.1899
_refine_ls_wR_factor_ref 0.1995
_reflns_Friedel_coverage 0.000
_reflns_number_gt 2067
_reflns_number_total 2473
_reflns_threshold_expression 'I > 2\s(I)'
_cod_data_source_file c8dt01112e2.cif
_cod_data_source_block NIT-Pz
_cod_depositor_comments
;
The following automatic conversions were performed:

'_exptl_absorpt_correction_type' value 'multi-Scan' changed to
'multi-scan' according to
/home/data/users/saulius/crontab/automatic-downloads/rss-feeds/RSC/lib/dictionaries/cif_core.dic
dictionary named 'cif_core.dic' version 2.4.2 from 2011-04-26.

Automatic conversion script
Id: cif_fix_values 4973 2017-02-22 13:04:09Z antanas 

 Adding full bibliography for 7046416--7046422.cif.
;
_cod_original_cell_volume 1072.4(11)
_cod_database_code 7046419
_shelx_shelxl_version_number 2014/7
_shelx_space_group_comment
;
The symmetry employed for this shelxl refinement is uniquely defined
by the following loop, which should always be used as a source of
symmetry information in preference to the above space-group names.
They are only intended as comments.
;
_shelx_estimated_absorpt_t_min 0.975
_shelx_estimated_absorpt_t_max 0.979

loop_
_space_group_symop_operation_xyz
'x, y, z'
'-x+1/2, y+1/2, -z+1/2'
'-x, -y, -z'
'x-1/2, -y-1/2, z-1/2'

loop_
_atom_site_label
_atom_site_type_symbol
_atom_site_fract_x
_atom_site_fract_y
_atom_site_fract_z
_atom_site_U_iso_or_equiv
_atom_site_adp_type
_atom_site_occupancy
_atom_site_site_symmetry_order
_atom_site_calc_flag
_atom_site_refinement_flags_posn
_atom_site_refinement_flags_adp
O2 O 0.8456(3) 0.50187(11) 0.81452(15) 0.0318(4) Uani 1 1 d . .
N3 N 0.6927(3) 0.46265(12) 0.52401(16) 0.0225(4) Uani 1 1 d . .
O1 O 0.3987(3) 0.27912(13) 0.67961(19) 0.0464(6) Uani 1 1 d . U
C4 C 1.0175(3) 0.34576(15) 0.9499(2) 0.0263(5) Uani 1 1 d . .
H4A H 1.0859 0.3313 0.8798 0.039 Uiso 1 1 calc R U
H4B H 1.0378 0.2984 1.0099 0.039 Uiso 1 1 calc R U
H4C H 1.0708 0.4006 0.9866 0.039 Uiso 1 1 calc R U
N2 N 0.7628(3) 0.42510(11) 0.80474(15) 0.0180(4) Uani 1 1 d . .
N1 N 0.5514(3) 0.31781(13) 0.7386(2) 0.0343(5) Uani 1 1 d . U
C8 C 0.5536(3) 0.45242(13) 0.60124(18) 0.0196(4) Uani 1 1 d . .
C6 C 0.7919(3) 0.35667(13) 0.90753(17) 0.0184(4) Uani 1 1 d . .
C9 C 0.6411(3) 0.51067(14) 0.42022(18) 0.0209(4) Uani 1 1 d . .
C7 C 0.6201(3) 0.39856(15) 0.71407(19) 0.0233(5) Uani 1 1 d . U
C5 C 0.6860(4) 0.27346(15) 0.8424(2) 0.0302(6) Uani 1 1 d . U
C10 C 0.7957(4) 0.52084(18) 0.3327(2) 0.0312(5) Uani 1 1 d . .
H10A H 0.9284 0.5227 0.3789 0.047 Uiso 1 1 calc R U
H10B H 0.7711 0.5754 0.2866 0.047 Uiso 1 1 calc R U
H10C H 0.7868 0.4710 0.2766 0.047 Uiso 1 1 calc R U
C3 C 0.6875(4) 0.39475(18) 1.0137(2) 0.0355(6) Uani 1 1 d . .
H3A H 0.7448 0.4521 1.0377 0.053 Uiso 1 1 calc R U
H3B H 0.7069 0.3547 1.0833 0.053 Uiso 1 1 calc R U
H3C H 0.5453 0.4014 0.9869 0.053 Uiso 1 1 calc R U
C2 C 0.8317(6) 0.21236(18) 0.7817(3) 0.0506(9) Uani 1 1 d . .
H2A H 0.7556 0.1671 0.7335 0.076 Uiso 1 1 calc R U
H2B H 0.9246 0.1845 0.8450 0.076 Uiso 1 1 calc R U
H2C H 0.9059 0.2474 0.7287 0.076 Uiso 1 1 calc R U
C1 C 0.5561(5) 0.2196(2) 0.9216(3) 0.0556(10) Uani 1 1 d . .
H1A H 0.4503 0.2570 0.9454 0.083 Uiso 1 1 calc R U
H1B H 0.6388 0.1984 0.9945 0.083 Uiso 1 1 calc R U
H1C H 0.4975 0.1695 0.8747 0.083 Uiso 1 1 calc R U

loop_
_atom_site_aniso_label
_atom_site_aniso_U_11
_atom_site_aniso_U_22
_atom_site_aniso_U_33
_atom_site_aniso_U_23
_atom_site_aniso_U_13
_atom_site_aniso_U_12
O2 0.0508(11) 0.0180(8) 0.0250(8) 0.0020(6) -0.0012(7) -0.0080(7)
N3 0.0245(9) 0.0215(9) 0.0198(9) 0.0054(7) -0.0044(7) 0.0024(7)
O1 0.0535(13) 0.0384(11) 0.0419(11) -0.0024(8) -0.0145(9) -0.0109(9)
C4 0.0258(11) 0.0271(11) 0.0228(10) 0.0071(8) -0.0087(8) -0.0027(8)
N2 0.0252(9) 0.0137(8) 0.0137(8) 0.0027(6) -0.0023(6) 0.0004(6)
N1 0.0358(11) 0.0232(10) 0.0373(11) 0.0120(8) -0.0207(9) -0.0097(8)
C8 0.0239(10) 0.0162(9) 0.0163(9) 0.0039(7) -0.0060(7) -0.0011(7)
C6 0.0246(10) 0.0144(9) 0.0148(9) 0.0046(7) -0.0027(7) -0.0002(7)
C9 0.0252(10) 0.0190(10) 0.0169(9) 0.0036(7) -0.0036(8) 0.0004(8)
C7 0.0236(10) 0.0243(11) 0.0202(10) 0.0088(8) -0.0043(8) -0.0008(8)
C5 0.0357(12) 0.0167(10) 0.0325(12) 0.0086(8) -0.0184(10) -0.0050(9)
C10 0.0315(12) 0.0400(13) 0.0220(11) 0.0084(9) 0.0027(9) 0.0051(10)
C3 0.0496(15) 0.0348(13) 0.0242(12) 0.0096(10) 0.0127(10) 0.0122(11)
C2 0.082(2) 0.0226(12) 0.0388(15) -0.0102(10) -0.0237(15) 0.0162(13)
C1 0.0536(18) 0.0412(16) 0.064(2) 0.0352(15) -0.0255(15) -0.0270(14)

loop_
_atom_type_symbol
_atom_type_description
_atom_type_scat_dispersion_real
_atom_type_scat_dispersion_imag
_atom_type_scat_source
C C 0.0033 0.0016 'International Tables Vol C Tables 4.2.6.8 and 6.1.1.4'
H H 0.0000 0.0000 'International Tables Vol C Tables 4.2.6.8 and 6.1.1.4'
N N 0.0061 0.0033 'International Tables Vol C Tables 4.2.6.8 and 6.1.1.4'
O O 0.0106 0.0060 'International Tables Vol C Tables 4.2.6.8 and 6.1.1.4'

loop_
_geom_angle_atom_site_label_1
_geom_angle_atom_site_label_2
_geom_angle_atom_site_label_3
_geom_angle
_geom_angle_site_symmetry_1
_geom_angle_site_symmetry_3
C8 N3 C9 117.68(18) . .
C6 C4 H4A 109.5 . .
C6 C4 H4B 109.5 . .
H4A C4 H4B 109.5 . .
C6 C4 H4C 109.5 . .
H4A C4 H4C 109.5 . .
H4B C4 H4C 109.5 . .
O2 N2 C7 126.05(17) . .
O2 N2 C6 122.38(16) . .
C7 N2 C6 110.92(16) . .
O1 N1 C7 125.85(19) . .
O1 N1 C5 122.77(19) . .
C7 N1 C5 111.28(17) . .
N3 C8 C9 123.45(18) . 3_666
N3 C8 C7 115.00(18) . .
C9 C8 C7 121.55(19) 3_666 .
N2 C6 C4 109.04(17) . .
N2 C6 C3 106.17(17) . .
C4 C6 C3 109.66(18) . .
N2 C6 C5 101.30(15) . .
C4 C6 C5 115.18(18) . .
C3 C6 C5 114.7(2) . .
N3 C9 C8 118.9(2) . 3_666
N3 C9 C10 117.67(19) . .
C8 C9 C10 123.46(19) 3_666 .
N1 C7 N2 110.57(18) . .
N1 C7 C8 125.62(19) . .
N2 C7 C8 123.80(19) . .
N1 C5 C1 109.2(2) . .
N1 C5 C2 106.7(2) . .
C1 C5 C2 111.2(2) . .
N1 C5 C6 100.52(16) . .
C1 C5 C6 115.0(2) . .
C2 C5 C6 113.2(2) . .
C9 C10 H10A 109.5 . .
C9 C10 H10B 109.5 . .
H10A C10 H10B 109.5 . .
C9 C10 H10C 109.5 . .
H10A C10 H10C 109.5 . .
H10B C10 H10C 109.5 . .
C6 C3 H3A 109.5 . .
C6 C3 H3B 109.5 . .
H3A C3 H3B 109.5 . .
C6 C3 H3C 109.5 . .
H3A C3 H3C 109.5 . .
H3B C3 H3C 109.5 . .
C5 C2 H2A 109.5 . .
C5 C2 H2B 109.5 . .
H2A C2 H2B 109.5 . .
C5 C2 H2C 109.5 . .
H2A C2 H2C 109.5 . .
H2B C2 H2C 109.5 . .
C5 C1 H1A 109.5 . .
C5 C1 H1B 109.5 . .
H1A C1 H1B 109.5 . .
C5 C1 H1C 109.5 . .
H1A C1 H1C 109.5 . .
H1B C1 H1C 109.5 . .

loop_
_geom_bond_atom_site_label_1
_geom_bond_atom_site_label_2
_geom_bond_distance
_geom_bond_site_symmetry_2
O2 N2 1.271(2) .
N3 C8 1.335(3) .
N3 C9 1.344(3) .
O1 N1 1.271(3) .
C4 C6 1.523(3) .
C4 H4A 0.9600 .
C4 H4B 0.9600 .
C4 H4C 0.9600 .
N2 C7 1.340(3) .
N2 C6 1.509(2) .
N1 C7 1.329(3) .
N1 C5 1.503(3) .
C8 C9 1.401(3) 3_666
C8 C7 1.486(3) .
C6 C3 1.531(3) .
C6 C5 1.555(3) .
C9 C8 1.401(3) 3_666
C9 C10 1.495(3) .
C5 C1 1.524(4) .
C5 C2 1.540(4) .
C10 H10A 0.9600 .
C10 H10B 0.9600 .
C10 H10C 0.9600 .
C3 H3A 0.9600 .
C3 H3B 0.9600 .
C3 H3C 0.9600 .
C2 H2A 0.9600 .
C2 H2B 0.9600 .
C2 H2C 0.9600 .
C1 H1A 0.9600 .
C1 H1B 0.9600 .
C1 H1C 0.9600 .
